data_2236988
loop_
_publ_author_name
'Tigyer, Benjamin R.'
'Zeller, Matthias'
'Zaleski, Curtis M.'

_publ_section_title
;
 Pentakis(\m~3~-<i>N</i>,2-dioxidobenzene-1-carboximidato)di-\m~2~-formato-pentakis(1<i>H</i>-imidazole)methanolpentamanganese(III)manganese(II)--methanol--water
 (1/3.36/0.65)
;
_journal_coeditor_code PK2457
_journal_issue 12
_journal_name_full 'Acta Crystallographica Section E'
_journal_page_first m1521
_journal_page_last m1522
_journal_paper_doi 10.1107/S1600536812047228
_journal_volume 68
_journal_year 2012
_chemical_formula_iupac '[Mn6 (C7 H4 N O3)5  (C H O2)2 (C3 H4 N2)5 (C H4 O)], 3.36C H4 O, 0.65H2 O'
_chemical_formula_moiety 'C53 H46 Mn6 N15 O20, 3.36(C H4 O), 0.65(H2 O)'
_chemical_formula_sum 'C56.36 H60.76 Mn6 N15 O24.02'
_chemical_formula_weight 1662.43
_chemical_name_systematic
;
Pentakis(\m~3~-<i>N</i>,2-dioxidobenzene-1-carboximidato)di-\m~2~-formato-
methanolpentakis(1<i>H</i>-imidazole)pentamanganese(III)manganese(II)--
methanol--water (1/3.36/0.65)
;
_space_group_crystal_system monoclinic
_space_group_IT_number 14
_space_group_name_Hall '-P 2ybc'
_space_group_name_H-M_alt 'P 1 21/c 1'
_symmetry_space_group_name_Hall '-P 2ybc'
_symmetry_space_group_name_H-M 'P 1 21/c 1'
_atom_sites_solution_hydrogens difmap
_atom_sites_solution_primary direct
_atom_sites_solution_secondary difmap
_audit_creation_method SHELXL-2012
_cell_angle_alpha 90
_cell_angle_beta 101.8610(10)
_cell_angle_gamma 90
_cell_formula_units_Z 4
_cell_length_a 13.2053(12)
_cell_length_b 24.621(2)
_cell_length_c 21.491(2)
_cell_measurement_reflns_used 2337
_cell_measurement_temperature 100(2)
_cell_measurement_theta_max 24.61
_cell_measurement_theta_min 2.28
_cell_volume 6838.1(10)
_computing_cell_refinement
;
<i>SAINT</i> (Bruker, 2012) and <i>CELL_NOW</i> (Sheldrick,
2008<i>b</i>)
;
_computing_data_collection '<i>APEX2</i> (Bruker, 2012)'
_computing_data_reduction '<i>SAINT</i> (Bruker, 2012)'
_computing_molecular_graphics
;
<i>Mercury</i> (Macrae <i>et al.</i>, 2006)
and <i>ORTEP-3</i> for Windows (Farrugia, 2012)
;
_computing_publication_material 'publCIF (Westrip, 2010)'
_computing_structure_refinement
;
<i>SHELXL2012</i> (beta 2012-4; Sheldrick, 2012),
<i>SHELXLE Rev582</i> (H\"ubschle <i>et al.</i>, 2011)
;
_computing_structure_solution '<i>SHELXS97</i> (Sheldrick, 2008<i>a</i>)'
_diffrn_ambient_temperature 100(2)
_diffrn_measured_fraction_theta_full 0.997
_diffrn_measured_fraction_theta_max 0.987
_diffrn_measurement_device_type 'Bruker SMART APEX CCD diffractometer'
_diffrn_measurement_method '\f and \w scans'
_diffrn_radiation_monochromator graphite
_diffrn_radiation_type MoK\a
_diffrn_radiation_wavelength 0.71073
_diffrn_reflns_av_R_equivalents 0.0436
_diffrn_reflns_limit_h_max 17
_diffrn_reflns_limit_h_min -17
_diffrn_reflns_limit_k_max 33
_diffrn_reflns_limit_k_min -33
_diffrn_reflns_limit_l_max 29
_diffrn_reflns_limit_l_min -29
_diffrn_reflns_number 87486
_diffrn_reflns_theta_full 28.00
_diffrn_reflns_theta_max 28.82
_diffrn_reflns_theta_min 1.576
_exptl_absorpt_coefficient_mu 1.163
_exptl_absorpt_correction_T_max 0.746
_exptl_absorpt_correction_T_min 0.619
_exptl_absorpt_correction_type multi-scan
_exptl_absorpt_process_details '(<i>TWINABS</i>; Sheldrick, 2009)'
_exptl_crystal_colour black
_exptl_crystal_density_diffrn 1.615
_exptl_crystal_description fragment
_exptl_crystal_F_000 3384.9
_exptl_crystal_size_max 0.45
_exptl_crystal_size_mid 0.38
_exptl_crystal_size_min 0.25
_refine_diff_density_max 2.166
_refine_diff_density_min -0.587
_refine_ls_extinction_method none
_refine_ls_goodness_of_fit_ref 1.045
_refine_ls_hydrogen_treatment mixed
_refine_ls_matrix_type full
_refine_ls_number_parameters 1006
_refine_ls_number_reflns 17626
_refine_ls_number_restraints 26
_refine_ls_restrained_S_all 1.046
_refine_ls_R_factor_all 0.0645
_refine_ls_R_factor_gt 0.0493
_refine_ls_shift/su_max 0.001
_refine_ls_shift/su_mean 0.000
_refine_ls_structure_factor_coef Fsqd
_refine_ls_weighting_details
;
 w=1/[\s^2^(Fo^2^)+(0.0719P)^2^+12.0988P]
 where P=(Fo^2^+2Fc^2^)/3
;
_refine_ls_weighting_scheme calc
_refine_ls_wR_factor_gt 0.1320
_refine_ls_wR_factor_ref 0.1397
_reflns_number_gt 14038
_reflns_number_total 17626
_reflns_threshold_expression 'I > 2\s(I)'
_cod_data_source_file pk2457.cif
_cod_data_source_block I
_cod_original_cell_volume 6838.0(11)
_cod_database_code 2236988
_cod_database_fobs_code 2236988

loop_
_space_group_symop_operation_xyz
'x, y, z'
'-x, y+1/2, -z+1/2'
'-x, -y, -z'
'x, -y-1/2, z-1/2'

loop_
_atom_site_type_symbol
_atom_site_label
_atom_site_fract_x
_atom_site_fract_y
_atom_site_fract_z
_atom_site_U_iso_or_equiv
_atom_site_adp_type
_atom_site_calc_flag
_atom_site_occupancy
_atom_site_disorder_assembly
_atom_site_disorder_group
C C1 0.8891(2) 0.63065(12) 0.35278(13) 0.0229(6) Uani d 1 . .
C C2 0.9638(2) 0.62374(13) 0.41336(14) 0.0267(6) Uani d 1 . .
C C3 1.0536(2) 0.65587(16) 0.42408(16) 0.0350(7) Uani d 1 . .
H H3 1.0637 0.6814 0.3927 0.042 Uiso calc 1 . .
C C4 1.1280(3) 0.65093(18) 0.47991(17) 0.0416(9) Uani d 1 . .
H H4 1.1884 0.6729 0.4869 0.050 Uiso calc 1 . .
C C5 1.1126(3) 0.61337(16) 0.52527(16) 0.0379(8) Uani d 1 . .
H H5 1.1640 0.6090 0.5630 0.045 Uiso calc 1 . .
C C6 1.0240(3) 0.58227(15) 0.51651(15) 0.0334(7) Uani d 1 . .
H H6 1.0146 0.5573 0.5486 0.040 Uiso calc 1 . .
C C7 0.9473(2) 0.58698(13) 0.46063(14) 0.0266(6) Uani d 1 . .
C C8 0.7939(2) 0.45047(12) 0.30564(13) 0.0227(6) Uani d 1 . .
C C10 0.9389(3) 0.38975(15) 0.29828(16) 0.0327(7) Uani d 1 . .
H H10 0.9786 0.4095 0.3328 0.039 Uiso calc 1 . .
C C11 0.9849(3) 0.34801(15) 0.27189(18) 0.0380(8) Uani d 1 . .
H H11 1.0555 0.3393 0.2878 0.046 Uiso calc 1 . .
C C12 0.9274(3) 0.31891(14) 0.22206(17) 0.0352(7) Uani d 1 . .
H H12 0.9589 0.2904 0.2031 0.042 Uiso calc 1 . .
C C13 0.8238(3) 0.33118(13) 0.19956(15) 0.0309(7) Uani d 1 . .
H H13 0.7845 0.3104 0.1658 0.037 Uiso calc 1 . .
C C14 0.7766(2) 0.37371(12) 0.22588(14) 0.0257(6) Uani d 1 . .
C C15 0.4263(2) 0.43909(12) 0.28414(13) 0.0222(5) Uani d 1 . .
C C16 0.3500(2) 0.42548(12) 0.32361(13) 0.0248(6) Uani d 1 . .
C C17 0.3641(3) 0.37713(13) 0.35851(15) 0.0305(7) Uani d 1 . .
H H17 0.4221 0.3548 0.3567 0.037 Uiso calc 1 . .
C C18 0.2950(3) 0.36120(14) 0.39581(16) 0.0374(8) Uani d 1 . .
H H18 0.3060 0.3286 0.4198 0.045 Uiso calc 1 . .
C C19 0.2100(3) 0.39356(15) 0.39743(17) 0.0378(8) Uani d 1 . .
H H19 0.1617 0.3827 0.4223 0.045 Uiso calc 1 . .
C C20 0.1943(3) 0.44126(14) 0.36356(16) 0.0328(7) Uani d 1 . .
H H20 0.1347 0.4626 0.3647 0.039 Uiso calc 1 . .
C C21 0.2655(2) 0.45898(13) 0.32717(14) 0.0265(6) Uani d 1 . .
C C22 0.3082(2) 0.56798(11) 0.12815(14) 0.0223(5) Uani d 1 . .
O O21 0.8131(3) 0.93158(15) 0.33972(19) 0.0344(10) Uani d 0.628(5) A 1
H H21 0.7774 0.9601 0.3368 0.052 Uiso calc 0.628(5) A 1
C C52 0.9110(5) 0.9431(3) 0.3220(3) 0.0410(15) Uani d 0.628(5) A 1
H H52A 0.8982 0.9597 0.2797 0.061 Uiso calc 0.628(5) A 1
H H52B 0.9497 0.9092 0.3214 0.061 Uiso calc 0.628(5) A 1
H H52C 0.9512 0.9681 0.3530 0.061 Uiso calc 0.628(5) A 1
O O24 0.8778(4) 0.8676(2) 0.4488(2) 0.0647(17) Uani d 0.628(5) A 1
H H24A 0.8674 0.8944 0.4242 0.097 Uiso calc 0.628(5) A 1
C C55 0.9450(5) 0.8320(3) 0.4285(3) 0.0526(18) Uani d 0.628(5) A 1
H H55A 0.9092 0.8136 0.3897 0.079 Uiso calc 0.628(5) A 1
H H55B 0.9690 0.8050 0.4617 0.079 Uiso calc 0.628(5) A 1
H H55C 1.0044 0.8522 0.4195 0.079 Uiso calc 0.628(5) A 1
O O21B 0.9130(9) 0.9711(8) 0.3556(8) 0.119(7) Uani d 0.343(14) B 2
H H21A 0.9383 0.9677 0.3227 0.179 Uiso d 0.343(14) B 2
H H21B 0.8999 0.9389 0.3658 0.179 Uiso d 0.343(14) B 2
O O22B 1.011(2) 0.9039(13) 0.6068(17) 0.202(16) Uani d 0.312(18) C 2
H H22B 0.9595 0.9097 0.5771 0.303 Uiso d 0.312(18) C 2
H H22C 1.0267 0.9338 0.6254 0.303 Uiso d 0.312(18) C 2
C C23 0.2719(2) 0.56834(12) 0.05786(14) 0.0245(6) Uani d 1 . .
C C24 0.1996(3) 0.52789(13) 0.03172(16) 0.0317(7) Uani d 1 . .
H H24 0.1796 0.5013 0.0589 0.038 Uiso calc 1 . .
O O23B 0.3617(5) 0.7457(3) 0.4810(3) 0.0413(16) Uani d 0.480(7) D 2
H H23B 0.3687 0.7736 0.5040 0.062 Uiso calc 0.480(7) D 2
C C54B 0.4202(8) 0.7015(4) 0.5154(5) 0.050(2) Uani d 0.480(7) D 2
H H54D 0.4912 0.7135 0.5325 0.075 Uiso calc 0.480(7) D 2
H H54E 0.4212 0.6708 0.4866 0.075 Uiso calc 0.480(7) D 2
H H54F 0.3877 0.6903 0.5505 0.075 Uiso calc 0.480(7) D 2
O O25B 0.4553(6) 0.7510(3) 0.3859(4) 0.065(2) Uani d 0.480(7) D 2
H H25A 0.4473 0.7365 0.4199 0.097 Uiso calc 0.480(7) D 2
C C56 0.3895(7) 0.7252(3) 0.3334(4) 0.048(2) Uani d 0.480(7) D 2
H H56A 0.3455 0.6986 0.3492 0.071 Uiso calc 0.480(7) D 2
H H56B 0.4318 0.7066 0.3074 0.071 Uiso calc 0.480(7) D 2
H H56C 0.3460 0.7525 0.3076 0.071 Uiso calc 0.480(7) D 2
C C54 0.4111(13) 0.7231(5) 0.4600(9) 0.116(6) Uani d 0.520(7) D 1
H H54A 0.4824 0.7270 0.4543 0.175 Uiso calc 0.520(7) D 1
H H54B 0.3760 0.6949 0.4313 0.175 Uiso calc 0.520(7) D 1
H H54C 0.4114 0.7128 0.5041 0.175 Uiso calc 0.520(7) D 1
O O23 0.3626(16) 0.7688(4) 0.4472(5) 0.169(8) Uani d 0.520(7) D 1
H H23 0.3408 0.7793 0.4791 0.254 Uiso calc 0.520(7) D 1
C C25 0.1573(3) 0.52635(15) -0.03309(17) 0.0373(8) Uani d 1 . .
H H25 0.1104 0.4983 -0.0503 0.045 Uiso calc 1 . .
C C26 0.1837(3) 0.56553(15) -0.07169(16) 0.0359(7) Uani d 1 . .
H H26 0.1535 0.5652 -0.1158 0.043 Uiso calc 1 . .
C C27 0.2536(3) 0.60559(15) -0.04741(16) 0.0343(7) Uani d 1 . .
H H27 0.2708 0.6325 -0.0751 0.041 Uiso calc 1 . .
C C28 0.3000(2) 0.60729(13) 0.01746(14) 0.0263(6) Uani d 1 . .
C C29 0.6614(2) 0.68927(11) 0.11018(13) 0.0208(5) Uani d 1 . .
C C30 0.7473(2) 0.71630(12) 0.08805(14) 0.0239(6) Uani d 1 . .
C C31 0.7312(3) 0.73208(13) 0.02375(15) 0.0306(7) Uani d 1 . .
H H31 0.6674 0.7237 -0.0040 0.037 Uiso calc 1 . .
C C32 0.8064(3) 0.75950(15) 0.00036(16) 0.0367(8) Uani d 1 . .
H H32 0.7943 0.7699 -0.0431 0.044 Uiso calc 1 . .
C C33 0.8997(3) 0.77191(14) 0.04061(17) 0.0343(7) Uani d 1 . .
H H33 0.9518 0.7906 0.0246 0.041 Uiso calc 1 . .
C C34 0.9172(2) 0.75726(13) 0.10377(16) 0.0301(6) Uani d 1 . .
H H34 0.9815 0.7661 0.1308 0.036 Uiso calc 1 . .
C C35 0.8418(2) 0.72948(12) 0.12913(14) 0.0248(6) Uani d 1 . .
N N6 0.7275(2) 0.73654(11) 0.28385(13) 0.0314(6) Uani d 0.672(9) E 1
C C36 0.6610(9) 0.7253(3) 0.3220(5) 0.0346(15) Uani d 0.672(9) E 1
H H36 0.6432 0.6900 0.3339 0.042 Uiso calc 0.672(9) E 1
N N7 0.6237(5) 0.7725(3) 0.3405(2) 0.0440(14) Uani d 0.672(9) E 1
H H7 0.5787 0.7760 0.3653 0.053 Uiso calc 0.672(9) E 1
C C37 0.6696(7) 0.8142(3) 0.3131(4) 0.051(2) Uani d 0.672(9) E 1
H H37 0.6568 0.8519 0.3165 0.061 Uiso calc 0.672(9) E 1
C C38 0.736(2) 0.7913(5) 0.2808(13) 0.0445(19) Uani d 0.672(9) E 1
H H38 0.7812 0.8104 0.2594 0.053 Uiso calc 0.672(9) E 1
N N6B 0.7275(2) 0.73654(11) 0.28385(13) 0.0314(6) Uani d 0.328(9) E 2
C C36B 0.750(5) 0.7894(9) 0.272(3) 0.0445(19) Uani d 0.328(9) E 2
H H36B 0.7867 0.7997 0.2406 0.053 Uiso calc 0.328(9) E 2
N N7B 0.7145(13) 0.8253(6) 0.3100(8) 0.051(2) Uani d 0.328(9) E 2
H H7B 0.7253 0.8606 0.3126 0.061 Uiso calc 0.328(9) E 2
C C37B 0.6587(13) 0.7946(6) 0.3431(7) 0.0440(14) Uani d 0.328(9) E 2
H H37B 0.6219 0.8080 0.3735 0.053 Uiso calc 0.328(9) E 2
C C38B 0.664(2) 0.7411(7) 0.3257(12) 0.0346(15) Uani d 0.328(9) E 2
H H38B 0.6283 0.7119 0.3407 0.042 Uiso calc 0.328(9) E 2
C C39 0.7138(3) 0.48765(14) 0.50398(15) 0.0328(7) Uani d 1 . .
H H39 0.7737 0.5027 0.5305 0.039 Uiso calc 1 . .
C C40 0.5695(3) 0.4435(2) 0.47325(18) 0.0531(12) Uani d 1 . .
H H40 0.5095 0.4223 0.4733 0.064 Uiso calc 1 . .
C C41 0.5979(3) 0.4661(2) 0.42223(17) 0.0500(11) Uani d 1 . .
H H41 0.5607 0.4631 0.3796 0.060 Uiso calc 1 . .
C C42 0.5134(2) 0.37829(13) 0.09220(14) 0.0274(6) Uani d 1 . .
H H42 0.5728 0.3556 0.0993 0.033 Uiso calc 1 . .
C C43 0.3672(3) 0.41483(15) 0.04707(16) 0.0378(8) Uani d 1 . .
H H43 0.3053 0.4228 0.0172 0.045 Uiso calc 1 . .
C C44 0.4023(3) 0.44043(14) 0.10313(16) 0.0342(7) Uani d 1 . .
H H44 0.3687 0.4694 0.1199 0.041 Uiso calc 1 . .
C C45 0.1423(3) 0.61267(16) 0.2780(2) 0.0441(9) Uani d 1 . .
H H45 0.1161 0.5827 0.2976 0.053 Uiso calc 1 . .
C C46 0.1524(4) 0.69199(19) 0.2355(2) 0.0591(12) Uani d 1 . .
H H46 0.1361 0.7277 0.2197 0.071 Uiso calc 1 . .
C C47 0.2395(3) 0.66375(17) 0.2345(3) 0.0563(12) Uani d 1 . .
H H47 0.2964 0.6764 0.2178 0.068 Uiso calc 1 . .
C C48 0.4669(3) 0.76009(13) 0.17921(16) 0.0313(7) Uani d 1 . .
H H48 0.5376 0.7547 0.1986 0.038 Uiso calc 1 . .
C C49 0.3140(3) 0.79703(16) 0.1512(2) 0.0504(10) Uani d 1 . .
H H49 0.2574 0.8216 0.1470 0.060 Uiso calc 1 . .
C C50 0.3134(3) 0.74740(15) 0.1248(2) 0.0431(9) Uani d 1 . .
H H50 0.2554 0.7310 0.0979 0.052 Uiso calc 1 . .
C C51 0.8901(3) 0.54796(15) 0.20866(19) 0.0395(8) Uani d 1 . .
H H51A 0.8270 0.5284 0.1891 0.059 Uiso calc 1 . .
H H51B 0.9013 0.5448 0.2550 0.059 Uiso calc 1 . .
H H51C 0.9493 0.5323 0.1940 0.059 Uiso calc 1 . .
O O22 0.9303(4) 0.8901(2) 0.5765(2) 0.0440(12) Uani d 0.628(5) A 1
H H22A 0.9027 0.8919 0.5377 0.066 Uiso calc 0.628(5) A 1
C C53 1.0359(6) 0.8776(4) 0.5832(4) 0.056(2) Uani d 0.628(5) A 1
H H53A 1.0468 0.8390 0.5932 0.084 Uiso calc 0.628(5) A 1
H H53B 1.0764 0.8994 0.6177 0.084 Uiso calc 0.628(5) A 1
H H53C 1.0580 0.8858 0.5434 0.084 Uiso calc 0.628(5) A 1
C C77 0.6028(2) 0.53445(12) 0.10639(14) 0.0242(6) Uani d 1 . .
H H77 0.6232 0.5079 0.0793 0.029 Uiso calc 1 . .
C C79 0.5060(2) 0.59516(13) 0.37450(14) 0.0277(6) Uani d 1 . .
H H79 0.5272 0.6060 0.4176 0.033 Uiso calc 1 . .
N N1 0.80399(18) 0.60208(10) 0.34002(11) 0.0217(5) Uani d 1 . .
N N2 0.69836(19) 0.46630(10) 0.28295(11) 0.0213(5) Uani d 1 . .
N N3 0.42489(18) 0.48870(10) 0.26086(11) 0.0207(5) Uani d 1 . .
N N4 0.38732(17) 0.59966(9) 0.15326(10) 0.0185(4) Uani d 1 . .
N N5 0.67536(17) 0.66868(10) 0.16729(11) 0.0200(4) Uani d 1 E .
N N8 0.6888(2) 0.49410(11) 0.44156(12) 0.0270(5) Uani d 1 . .
N N9 0.6439(2) 0.45729(12) 0.52472(12) 0.0331(6) Uani d 1 . .
H H9 0.6456 0.4478 0.5644 0.040 Uiso calc 1 . .
C C9 0.8358(2) 0.40383(12) 0.27589(14) 0.0246(6) Uani d 1 . .
N N10 0.49506(19) 0.41718(10) 0.13155(11) 0.0224(5) Uani d 1 . .
N N11 0.4364(2) 0.37593(12) 0.04158(12) 0.0312(6) Uani d 1 . .
H H11A 0.4316 0.3528 0.0098 0.037 Uiso calc 1 . .
N N12 0.2325(2) 0.61383(11) 0.26148(13) 0.0288(5) Uani d 1 . .
N N13 0.0931(2) 0.65925(14) 0.2635(2) 0.0513(9) Uani d 1 . .
H H13A 0.0318 0.6675 0.2709 0.062 Uiso calc 1 . .
N N14 0.4091(2) 0.72421(10) 0.14255(13) 0.0265(5) Uani d 1 . .
N N15 0.4130(3) 0.80504(12) 0.18542(15) 0.0411(7) Uani d 1 . .
H H15 0.4365 0.8343 0.2073 0.049 Uiso calc 1 . .
O O1 0.74153(15) 0.61515(8) 0.28045(9) 0.0213(4) Uani d 1 E .
O O2 0.90941(15) 0.66591(9) 0.31135(10) 0.0253(4) Uani d 1 E .
O O3 0.86226(17) 0.55681(10) 0.45636(10) 0.0300(5) Uani d 1 . .
O O4 0.67127(15) 0.51340(8) 0.31239(9) 0.0212(4) Uani d 1 . .
O O5 0.85109(16) 0.47592(9) 0.35204(10) 0.0268(4) Uani d 1 . .
O O6 0.67632(17) 0.38320(9) 0.20187(11) 0.0299(5) Uani d 1 . .
O O7 0.49745(15) 0.49752(8) 0.22320(9) 0.0201(4) Uani d 1 . .
O O8 0.49295(16) 0.40416(8) 0.27295(10) 0.0249(4) Uani d 1 . .
O O9 0.24548(16) 0.50657(9) 0.29765(11) 0.0290(5) Uani d 1 . .
O O10 0.41738(14) 0.59720(8) 0.22028(9) 0.0187(4) Uani d 1 . .
O O11 0.26424(16) 0.53760(9) 0.16274(10) 0.0263(4) Uani d 1 . .
O O12 0.36874(16) 0.64722(9) 0.03760(10) 0.0267(4) Uani d 1 . .
O O13 0.58379(14) 0.64878(8) 0.18359(9) 0.0179(4) Uani d 1 . .
O O14 0.57102(15) 0.68663(8) 0.07192(9) 0.0211(4) Uani d 1 . .
O O15 0.86388(16) 0.71894(9) 0.19178(10) 0.0290(5) Uani d 1 E .
O O16 0.57211(16) 0.60067(9) 0.34087(9) 0.0256(4) Uani d 1 . .
O O17 0.41548(16) 0.57726(9) 0.35890(10) 0.0266(4) Uani d 1 . .
O O18 0.63380(15) 0.52696(8) 0.16619(9) 0.0220(4) Uani d 1 . .
O O19 0.54934(17) 0.57240(8) 0.07982(10) 0.0256(4) Uani d 1 . .
O O20 0.87965(19) 0.60394(10) 0.19089(12) 0.0349(5) Uani d 1 E .
H H20A 0.902(3) 0.6023(19) 0.1569(14) 0.052 Uiso d 1 . .
Mn Mn1 0.58751(3) 0.57528(2) 0.24447(2) 0.01690(9) Uani d 1 . .
Mn Mn2 0.79807(3) 0.67029(2) 0.23644(2) 0.02070(10) Uani d 1 . .
Mn Mn3 0.76730(3) 0.53645(2) 0.38493(2) 0.02250(10) Uani d 1 . .
Mn Mn4 0.58914(3) 0.43996(2) 0.21334(2) 0.01998(10) Uani d 1 . .
Mn Mn5 0.33219(3) 0.55126(2) 0.26207(2) 0.02037(10) Uani d 1 . .
Mn Mn6 0.47204(3) 0.64620(2) 0.11103(2) 0.01828(9) Uani d 1 . .

loop_
_atom_site_aniso_label
_atom_site_aniso_U_11
_atom_site_aniso_U_22
_atom_site_aniso_U_33
_atom_site_aniso_U_12
_atom_site_aniso_U_13
_atom_site_aniso_U_23
C1 0.0175(13) 0.0322(15) 0.0182(13) 0.0018(11) 0.0021(10) -0.0010(11)
C2 0.0208(14) 0.0361(16) 0.0209(14) 0.0006(12) -0.0012(11) -0.0040(12)
C3 0.0219(15) 0.052(2) 0.0289(16) -0.0081(14) -0.0004(12) 0.0002(15)
C4 0.0224(16) 0.064(2) 0.0341(18) -0.0058(15) -0.0038(14) -0.0013(17)
C5 0.0257(16) 0.055(2) 0.0269(16) 0.0046(15) -0.0091(13) -0.0030(15)
C6 0.0318(17) 0.0432(19) 0.0213(15) 0.0053(14) -0.0040(12) -0.0016(13)
C7 0.0237(14) 0.0331(16) 0.0202(13) 0.0027(12) -0.0016(11) -0.0031(11)
C8 0.0254(14) 0.0254(14) 0.0170(12) 0.0012(11) 0.0034(11) 0.0068(10)
C10 0.0270(16) 0.0402(18) 0.0302(16) 0.0050(13) 0.0046(13) 0.0060(13)
C11 0.0273(16) 0.044(2) 0.044(2) 0.0131(14) 0.0094(14) 0.0084(16)
C12 0.0368(18) 0.0318(16) 0.0402(18) 0.0115(14) 0.0153(15) 0.0069(14)
C13 0.0390(18) 0.0278(15) 0.0267(15) 0.0068(13) 0.0089(13) 0.0045(12)
C14 0.0279(15) 0.0251(14) 0.0243(14) 0.0050(11) 0.0056(12) 0.0084(11)
C15 0.0231(14) 0.0238(13) 0.0179(13) -0.0052(11) 0.0002(10) -0.0011(10)
C16 0.0289(15) 0.0268(14) 0.0189(13) -0.0088(11) 0.0053(11) -0.0019(11)
C17 0.0435(18) 0.0258(15) 0.0229(14) -0.0076(13) 0.0083(13) -0.0017(12)
C18 0.056(2) 0.0292(16) 0.0303(16) -0.0118(15) 0.0173(16) 0.0022(13)
C19 0.048(2) 0.0385(18) 0.0325(17) -0.0156(16) 0.0212(16) -0.0041(14)
C20 0.0333(17) 0.0371(17) 0.0304(16) -0.0118(14) 0.0123(13) -0.0075(13)
C21 0.0283(15) 0.0285(15) 0.0228(14) -0.0107(12) 0.0055(12) -0.0037(11)
C22 0.0199(13) 0.0215(13) 0.0235(14) 0.0005(10) -0.0002(11) -0.0012(10)
O21 0.041(2) 0.0267(19) 0.038(2) 0.0068(15) 0.0150(17) 0.0048(15)
C52 0.028(3) 0.052(4) 0.038(3) 0.012(3) -0.004(2) 0.000(3)
O24 0.069(3) 0.091(4) 0.037(3) 0.039(3) 0.020(2) 0.023(3)
C55 0.045(4) 0.067(5) 0.046(4) 0.003(3) 0.010(3) 0.014(3)
O21B 0.046(7) 0.190(16) 0.113(12) 0.040(9) -0.004(7) 0.046(10)
O22B 0.21(2) 0.19(2) 0.23(2) -0.015(15) 0.097(17) 0.093(15)
C23 0.0221(14) 0.0261(14) 0.0217(14) -0.0014(11) -0.0039(11) -0.0025(11)
C24 0.0312(16) 0.0289(16) 0.0309(16) -0.0066(13) -0.0027(13) 0.0006(13)
O23B 0.046(3) 0.039(3) 0.040(3) -0.001(3) 0.011(3) -0.013(3)
C54B 0.069(6) 0.038(4) 0.046(5) 0.009(4) 0.019(4) -0.009(4)
O25B 0.076(5) 0.058(4) 0.069(5) -0.033(4) 0.034(4) -0.021(3)
C56 0.055(5) 0.037(4) 0.052(5) 0.009(4) 0.013(4) 0.000(4)
C54 0.151(14) 0.059(8) 0.161(16) -0.009(8) 0.085(13) -0.047(9)
O23 0.39(2) 0.051(5) 0.050(5) -0.010(8) -0.004(8) -0.007(4)
C25 0.0347(18) 0.0390(18) 0.0322(17) -0.0076(14) -0.0071(14) -0.0085(14)
C26 0.0322(17) 0.047(2) 0.0237(15) -0.0032(14) -0.0062(13) -0.0023(14)
C27 0.0291(16) 0.046(2) 0.0249(15) -0.0046(14) -0.0018(13) 0.0058(14)
C28 0.0211(14) 0.0294(15) 0.0251(14) -0.0020(11) -0.0030(11) -0.0013(11)
C29 0.0248(14) 0.0171(12) 0.0199(13) -0.0029(10) 0.0029(11) -0.0028(10)
C30 0.0260(14) 0.0222(13) 0.0248(14) -0.0044(11) 0.0083(11) 0.0005(11)
C31 0.0357(17) 0.0317(16) 0.0240(15) -0.0088(13) 0.0053(13) -0.0007(12)
C32 0.0438(19) 0.0414(19) 0.0261(15) -0.0117(15) 0.0098(14) 0.0028(14)
C33 0.0352(17) 0.0315(16) 0.0399(18) -0.0098(13) 0.0164(15) 0.0018(14)
C34 0.0278(15) 0.0276(15) 0.0351(17) -0.0063(12) 0.0066(13) -0.0025(13)
C35 0.0263(14) 0.0223(13) 0.0260(14) -0.0034(11) 0.0063(11) 0.0014(11)
N6 0.0257(13) 0.0321(14) 0.0331(14) 0.0002(11) -0.0015(11) -0.0084(11)
C36 0.041(2) 0.032(5) 0.027(2) 0.011(4) -0.0014(18) -0.012(4)
N7 0.054(4) 0.037(3) 0.037(2) 0.011(2) -0.001(2) -0.014(2)
C37 0.065(6) 0.032(4) 0.050(3) 0.011(4) 0.001(5) -0.002(3)
C38 0.058(9) 0.027(2) 0.042(7) 0.007(3) -0.003(3) -0.008(2)
N6B 0.0257(13) 0.0321(14) 0.0331(14) 0.0002(11) -0.0015(11) -0.0084(11)
C36B 0.058(9) 0.027(2) 0.042(7) 0.007(3) -0.003(3) -0.008(2)
N7B 0.065(6) 0.032(4) 0.050(3) 0.011(4) 0.001(5) -0.002(3)
C37B 0.054(4) 0.037(3) 0.037(2) 0.011(2) -0.001(2) -0.014(2)
C38B 0.041(2) 0.032(5) 0.027(2) 0.011(4) -0.0014(18) -0.012(4)
C39 0.0400(18) 0.0379(18) 0.0190(14) -0.0064(14) 0.0025(13) 0.0005(12)
C40 0.052(2) 0.080(3) 0.0252(17) -0.032(2) 0.0042(16) 0.0047(18)
C41 0.039(2) 0.085(3) 0.0214(16) -0.029(2) -0.0032(14) 0.0083(18)
C42 0.0304(15) 0.0290(15) 0.0234(14) -0.0019(12) 0.0064(12) -0.0039(11)
C43 0.0412(19) 0.0419(19) 0.0253(16) 0.0053(15) -0.0050(14) -0.0024(14)
C44 0.0316(17) 0.0359(17) 0.0310(17) 0.0066(13) -0.0035(13) -0.0044(13)
C45 0.0267(17) 0.042(2) 0.067(3) -0.0017(15) 0.0192(17) -0.0076(18)
C46 0.056(3) 0.050(2) 0.077(3) 0.028(2) 0.026(2) 0.011(2)
C47 0.045(2) 0.044(2) 0.092(4) 0.0194(18) 0.041(2) 0.020(2)
C48 0.0319(16) 0.0258(15) 0.0340(17) 0.0005(12) 0.0015(13) -0.0023(12)
C49 0.046(2) 0.0341(19) 0.066(3) 0.0153(17) 0.002(2) -0.0056(18)
C50 0.0294(17) 0.0308(17) 0.062(2) 0.0076(14) -0.0075(16) -0.0078(16)
C51 0.0338(18) 0.0398(19) 0.045(2) -0.0001(15) 0.0084(15) -0.0060(16)
O22 0.046(3) 0.057(3) 0.034(2) 0.007(2) 0.0199(19) 0.0097(19)
C53 0.041(4) 0.063(5) 0.076(5) -0.019(3) 0.038(4) -0.020(4)
C77 0.0301(15) 0.0234(14) 0.0204(13) 0.0035(11) 0.0082(11) -0.0001(11)
C79 0.0269(15) 0.0352(16) 0.0217(14) -0.0004(12) 0.0064(12) -0.0051(12)
N1 0.0171(11) 0.0316(13) 0.0139(10) 0.0005(9) -0.0023(8) 0.0007(9)
N2 0.0238(12) 0.0218(11) 0.0174(11) 0.0017(9) 0.0025(9) 0.0013(9)
N3 0.0203(11) 0.0243(12) 0.0183(11) -0.0018(9) 0.0057(9) -0.0004(9)
N4 0.0182(11) 0.0195(11) 0.0157(10) -0.0008(8) -0.0016(8) 0.0005(8)
N5 0.0154(10) 0.0229(11) 0.0211(11) -0.0050(8) 0.0028(9) 0.0005(9)
N8 0.0295(13) 0.0316(13) 0.0184(11) -0.0020(10) 0.0017(10) 0.0015(10)
N9 0.0380(15) 0.0424(16) 0.0180(12) -0.0051(12) 0.0034(11) 0.0035(11)
C9 0.0261(14) 0.0266(14) 0.0215(13) 0.0057(11) 0.0057(11) 0.0077(11)
N10 0.0239(12) 0.0223(11) 0.0194(11) -0.0016(9) 0.0007(9) 0.0001(9)
N11 0.0385(15) 0.0346(14) 0.0198(12) -0.0057(12) 0.0046(11) -0.0054(10)
N12 0.0207(12) 0.0332(14) 0.0337(14) -0.0001(10) 0.0084(10) -0.0022(11)
N13 0.0242(15) 0.050(2) 0.083(3) 0.0061(13) 0.0168(16) -0.0130(18)
N14 0.0245(12) 0.0215(12) 0.0317(13) 0.0007(9) 0.0019(10) -0.0014(10)
N15 0.0501(19) 0.0269(14) 0.0430(17) 0.0047(13) 0.0014(14) -0.0084(12)
O1 0.0176(9) 0.0290(10) 0.0148(9) -0.0039(8) -0.0023(7) 0.0028(7)
O2 0.0170(9) 0.0375(12) 0.0198(10) -0.0042(8) 0.0003(8) 0.0019(8)
O3 0.0309(11) 0.0394(12) 0.0158(9) -0.0061(9) -0.0042(8) 0.0013(9)
O4 0.0225(10) 0.0238(10) 0.0157(9) 0.0028(8) 0.0001(7) -0.0005(7)
O5 0.0219(10) 0.0329(11) 0.0227(10) 0.0036(8) -0.0024(8) 0.0013(8)
O6 0.0284(11) 0.0270(11) 0.0314(11) 0.0069(9) -0.0009(9) -0.0071(9)
O7 0.0190(9) 0.0207(9) 0.0211(9) -0.0005(7) 0.0052(7) 0.0014(7)
O8 0.0298(11) 0.0219(10) 0.0230(10) -0.0024(8) 0.0054(8) 0.0018(8)
O9 0.0233(10) 0.0305(11) 0.0355(12) -0.0039(9) 0.0114(9) 0.0047(9)
O10 0.0171(9) 0.0226(9) 0.0154(9) -0.0015(7) 0.0014(7) -0.0006(7)
O11 0.0244(10) 0.0285(11) 0.0240(10) -0.0084(8) 0.0003(8) 0.0005(8)
O12 0.0249(10) 0.0289(11) 0.0220(10) -0.0051(8) -0.0050(8) 0.0061(8)
O13 0.0149(9) 0.0218(9) 0.0165(9) -0.0030(7) 0.0022(7) 0.0023(7)
O14 0.0222(10) 0.0215(9) 0.0172(9) -0.0019(7) -0.0018(7) 0.0002(7)
O15 0.0242(11) 0.0332(12) 0.0280(11) -0.0114(9) 0.0014(9) 0.0019(9)
O16 0.0266(11) 0.0319(11) 0.0191(9) -0.0026(8) 0.0069(8) -0.0041(8)
O17 0.0226(10) 0.0353(12) 0.0220(10) -0.0030(9) 0.0047(8) 0.0005(9)
O18 0.0231(10) 0.0244(10) 0.0188(9) 0.0015(8) 0.0050(8) 0.0019(8)
O19 0.0325(11) 0.0230(10) 0.0206(10) 0.0019(8) 0.0038(8) 0.0012(8)
O20 0.0357(13) 0.0401(13) 0.0322(12) -0.0015(10) 0.0147(10) -0.0035(10)
Mn1 0.01652(19) 0.01949(19) 0.01425(18) -0.00034(14) 0.00212(14) 0.00079(14)
Mn2 0.0167(2) 0.0255(2) 0.0185(2) -0.00469(16) 0.00044(15) 0.00038(16)
Mn3 0.0227(2) 0.0283(2) 0.01402(19) -0.00149(17) -0.00181(16) 0.00162(16)
Mn4 0.0207(2) 0.0205(2) 0.0173(2) 0.00172(15) 0.00069(16) -0.00041(15)
Mn5 0.0167(2) 0.0234(2) 0.0214(2) -0.00192(15) 0.00466(16) -0.00014(16)
Mn6 0.01722(19) 0.01867(19) 0.01691(19) -0.00124(15) -0.00124(15) 0.00111(15)

loop_
_atom_type_symbol
_atom_type_description
_atom_type_scat_dispersion_real
_atom_type_scat_dispersion_imag
_atom_type_scat_source
C C 0.0033 0.0016 'International Tables Vol C Tables 4.2.6.8 and 6.1.1.4'
H H 0.0000 0.0000 'International Tables Vol C Tables 4.2.6.8 and 6.1.1.4'
N N 0.0061 0.0033 'International Tables Vol C Tables 4.2.6.8 and 6.1.1.4'
O O 0.0106 0.0060 'International Tables Vol C Tables 4.2.6.8 and 6.1.1.4'
Mn Mn 0.3368 0.7283 'International Tables Vol C Tables 4.2.6.8 and 6.1.1.4'

loop_
_geom_angle_atom_site_label_1
_geom_angle_atom_site_label_2
_geom_angle_atom_site_label_3
_geom_angle
N1 C1 O2 120.1(2)
N1 C1 C2 120.9(3)
O2 C1 C2 119.0(3)
C3 C2 C7 119.6(3)
C3 C2 C1 118.0(3)
C7 C2 C1 122.4(3)
C4 C3 C2 121.0(3)
C4 C3 H3 119.5
C2 C3 H3 119.5
C5 C4 C3 119.0(3)
C5 C4 H4 120.5
C3 C4 H4 120.5
C6 C5 C4 121.1(3)
C6 C5 H5 119.4
C4 C5 H5 119.4
C5 C6 C7 120.8(3)
C5 C6 H6 119.6
C7 C6 H6 119.6
O3 C7 C6 117.5(3)
O3 C7 C2 124.1(3)
C6 C7 C2 118.4(3)
O5 C8 N2 120.6(3)
O5 C8 C9 120.2(3)
N2 C8 C9 119.1(3)
C11 C10 C9 121.8(3)
C11 C10 H10 119.1
C9 C10 H10 119.1
C10 C11 C12 119.3(3)
C10 C11 H11 120.3
C12 C11 H11 120.3
C11 C12 C13 120.2(3)
C11 C12 H12 119.9
C13 C12 H12 119.9
C12 C13 C14 120.8(3)
C12 C13 H13 119.6
C14 C13 H13 119.6
O6 C14 C13 117.6(3)
O6 C14 C9 123.6(3)
C13 C14 C9 118.8(3)
O8 C15 N3 120.3(3)
O8 C15 C16 121.8(3)
N3 C15 C16 117.9(3)
C17 C16 C21 119.4(3)
C17 C16 C15 117.9(3)
C21 C16 C15 122.7(3)
C18 C17 C16 121.2(3)
C18 C17 H17 119.4
C16 C17 H17 119.4
C19 C18 C17 119.0(3)
C19 C18 H18 120.5
C17 C18 H18 120.5
C20 C19 C18 120.9(3)
C20 C19 H19 119.6
C18 C19 H19 119.6
C19 C20 C21 120.9(3)
C19 C20 H20 119.6
C21 C20 H20 119.6
O9 C21 C16 124.9(3)
O9 C21 C20 116.6(3)
C16 C21 C20 118.5(3)
O11 C22 N4 121.5(3)
O11 C22 C23 120.4(3)
N4 C22 C23 118.1(3)
C52 O21 H21 109.5
O21 C52 H52A 109.5
O21 C52 H52B 109.5
H52A C52 H52B 109.5
O21 C52 H52C 109.5
H52A C52 H52C 109.5
H52B C52 H52C 109.5
C55 O24 H24A 109.5
O24 C55 H55A 109.5
O24 C55 H55B 109.5
H55A C55 H55B 109.5
O24 C55 H55C 109.5
H55A C55 H55C 109.5
H55B C55 H55C 109.5
H21A O21B H21B 104.8
H22B O22B H22C 107.4
C28 C23 C24 118.8(3)
C28 C23 C22 124.4(3)
C24 C23 C22 116.7(3)
C25 C24 C23 121.1(3)
C25 C24 H24 119.4
C23 C24 H24 119.4
C54B O23B H23B 109.5
O23B C54B H54D 109.5
O23B C54B H54E 109.5
H54D C54B H54E 109.5
O23B C54B H54F 109.5
H54D C54B H54F 109.5
H54E C54B H54F 109.5
C56 O25B H25A 109.5
O25B C56 H56A 109.5
O25B C56 H56B 109.5
H56A C56 H56B 109.5
O25B C56 H56C 109.5
H56A C56 H56C 109.5
H56B C56 H56C 109.5
O23 C54 H54A 109.5
O23 C54 H54B 109.5
H54A C54 H54B 109.5
O23 C54 H54C 109.5
H54A C54 H54C 109.5
H54B C54 H54C 109.5
C54 O23 H23 109.5
C26 C25 C24 119.3(3)
C26 C25 H25 120.3
C24 C25 H25 120.3
C25 C26 C27 120.7(3)
C25 C26 H26 119.6
C27 C26 H26 119.6
C26 C27 C28 121.3(3)
C26 C27 H27 119.4
C28 C27 H27 119.4
O12 C28 C23 123.3(3)
O12 C28 C27 117.9(3)
C23 C28 C27 118.7(3)
O14 C29 N5 120.5(3)
O14 C29 C30 118.9(2)
N5 C29 C30 120.6(3)
C31 C30 C35 119.0(3)
C31 C30 C29 118.0(3)
C35 C30 C29 122.8(3)
C32 C31 C30 121.2(3)
C32 C31 H31 119.4
C30 C31 H31 119.4
C31 C32 C33 119.7(3)
C31 C32 H32 120.2
C33 C32 H32 120.2
C34 C33 C32 120.3(3)
C34 C33 H33 119.8
C32 C33 H33 119.8
C33 C34 C35 121.4(3)
C33 C34 H34 119.3
C35 C34 H34 119.3
O15 C35 C34 117.2(3)
O15 C35 C30 124.3(3)
C34 C35 C30 118.4(3)
C36 N6 C38 107.7(5)
C36 N6 Mn2 120.9(3)
C38 N6 Mn2 131.3(5)
N6 C36 N7 108.9(7)
N6 C36 H36 125.5
N7 C36 H36 125.5
C36 N7 C37 107.1(7)
C36 N7 H7 126.5
C37 N7 H7 126.5
C38 C37 N7 107.3(8)
C38 C37 H37 126.4
N7 C37 H37 126.4
C37 C38 N6 108.8(10)
C37 C38 H38 125.6
N6 C38 H38 125.6
N7B C36B H36B 123.2
C36B N7B C37B 104.0(15)
C36B N7B H7B 128.0
C37B N7B H7B 128.0
N7B C37B C38B 109.3(14)
N7B C37B H37B 125.4
C38B C37B H37B 125.4
C37B C38B H38B 125.3
N8 C39 N9 111.1(3)
N8 C39 H39 124.4
N9 C39 H39 124.4
C41 C40 N9 106.4(3)
C41 C40 H40 126.8
N9 C40 H40 126.8
C40 C41 N8 109.4(3)
C40 C41 H41 125.3
N8 C41 H41 125.3
N11 C42 N10 110.1(3)
N11 C42 H42 125.0
N10 C42 H42 125.0
N11 C43 C44 107.1(3)
N11 C43 H43 126.4
C44 C43 H43 126.4
C43 C44 N10 108.2(3)
C43 C44 H44 125.9
N10 C44 H44 125.9
N12 C45 N13 110.3(4)
N12 C45 H45 124.9
N13 C45 H45 124.9
C47 C46 N13 105.9(4)
C47 C46 H46 127.0
N13 C46 H46 127.0
C46 C47 N12 108.9(4)
C46 C47 H47 125.5
N12 C47 H47 125.5
N14 C48 N15 111.0(3)
N14 C48 H48 124.5
N15 C48 H48 124.5
C50 C49 N15 106.1(3)
C50 C49 H49 126.9
N15 C49 H49 126.9
C49 C50 N14 109.7(3)
C49 C50 H50 125.2
N14 C50 H50 125.2
O20 C51 H51A 109.5
O20 C51 H51B 109.5
H51A C51 H51B 109.5
O20 C51 H51C 109.5
H51A C51 H51C 109.5
H51B C51 H51C 109.5
C53 O22 H22A 109.5
O22 C53 H53A 109.5
O22 C53 H53B 109.5
H53A C53 H53B 109.5
O22 C53 H53C 109.5
H53A C53 H53C 109.5
H53B C53 H53C 109.5
O19 C77 O18 127.3(3)
O19 C77 H77 116.3
O18 C77 H77 116.3
O16 C79 O17 128.7(3)
O16 C79 H79 115.7
O17 C79 H79 115.7
C1 N1 O1 112.7(2)
C1 N1 Mn3 128.3(2)
O1 N1 Mn3 118.01(17)
C8 N2 O4 113.1(2)
C8 N2 Mn4 133.1(2)
O4 N2 Mn4 113.67(16)
C15 N3 O7 114.0(2)
C15 N3 Mn5 132.8(2)
O7 N3 Mn5 112.90(16)
C22 N4 O10 114.9(2)
C22 N4 Mn6 129.45(19)
O10 N4 Mn6 115.54(15)
C29 N5 O13 113.9(2)
C29 N5 Mn2 129.78(19)
O13 N5 Mn2 115.77(16)
C39 N8 C41 105.5(3)
C39 N8 Mn3 127.9(2)
C41 N8 Mn3 126.6(2)
C39 N9 C40 107.5(3)
C39 N9 H9 126.2
C40 N9 H9 126.2
C10 C9 C14 119.0(3)
C10 C9 C8 118.1(3)
C14 C9 C8 122.9(3)
C42 N10 C44 106.2(3)
C42 N10 Mn4 126.5(2)
C44 N10 Mn4 127.2(2)
C42 N11 C43 108.4(3)
C42 N11 H11A 125.8
C43 N11 H11A 125.8
C45 N12 C47 106.1(3)
C45 N12 Mn5 127.4(3)
C47 N12 Mn5 125.8(2)
C45 N13 C46 108.7(3)
C45 N13 H13A 125.6
C46 N13 H13A 125.6
C48 N14 C50 106.0(3)
C48 N14 Mn6 123.1(2)
C50 N14 Mn6 130.5(2)
C48 N15 C49 107.1(3)
C48 N15 H15 126.4
C49 N15 H15 126.4
N1 O1 Mn2 113.57(15)
N1 O1 Mn1 122.13(15)
Mn2 O1 Mn1 124.27(9)
C1 O2 Mn2 111.94(17)
C7 O3 Mn3 128.96(19)
N2 O4 Mn3 115.58(15)
N2 O4 Mn1 113.98(14)
Mn3 O4 Mn1 119.53(10)
C8 O5 Mn3 110.32(18)
C14 O6 Mn4 132.1(2)
N3 O7 Mn4 118.54(16)
N3 O7 Mn1 114.37(15)
Mn4 O7 Mn1 109.53(9)
C15 O8 Mn4 110.17(17)
C21 O9 Mn5 129.6(2)
N4 O10 Mn5 115.35(15)
N4 O10 Mn1 107.54(14)
Mn5 O10 Mn1 113.39(9)
C22 O11 Mn5 109.73(17)
C28 O12 Mn6 126.18(19)
N5 O13 Mn6 111.40(14)
N5 O13 Mn1 120.69(15)
Mn6 O13 Mn1 111.82(9)
C29 O14 Mn6 111.01(17)
C35 O15 Mn2 127.91(19)
C79 O16 Mn1 136.1(2)
C79 O17 Mn5 127.48(19)
C77 O18 Mn1 126.60(18)
C77 O18 Mn4 118.62(18)
Mn1 O18 Mn4 91.56(7)
C77 O19 Mn6 136.21(19)
C51 O20 Mn2 127.1(2)
C51 O20 H20A 99(3)
Mn2 O20 H20A 133(3)
O16 Mn1 O13 108.98(8)
O16 Mn1 O4 73.15(8)
O13 Mn1 O4 152.14(7)
O16 Mn1 O18 160.49(8)
O13 Mn1 O18 88.11(7)
O4 Mn1 O18 87.35(7)
O16 Mn1 O1 78.77(7)
O13 Mn1 O1 75.90(7)
O4 Mn1 O1 77.41(7)
O18 Mn1 O1 97.05(7)
O16 Mn1 O7 106.50(8)
O13 Mn1 O7 128.67(7)
O4 Mn1 O7 73.93(7)
O18 Mn1 O7 67.10(7)
O1 Mn1 O7 147.62(7)
O16 Mn1 O10 82.52(7)
O13 Mn1 O10 76.74(7)
O4 Mn1 O10 130.22(7)
O18 Mn1 O10 111.37(7)
O1 Mn1 O10 139.44(7)
O7 Mn1 O10 72.43(7)
O15 Mn2 O1 173.87(10)
O15 Mn2 O2 96.26(9)
O1 Mn2 O2 81.69(8)
O15 Mn2 N5 91.32(9)
O1 Mn2 N5 90.85(9)
O2 Mn2 N5 172.40(9)
O15 Mn2 N6 92.78(11)
O1 Mn2 N6 92.94(10)
O2 Mn2 N6 88.75(10)
N5 Mn2 N6 90.18(10)
O15 Mn2 O20 85.86(10)
O1 Mn2 O20 88.30(9)
O2 Mn2 O20 88.41(9)
N5 Mn2 O20 92.85(10)
N6 Mn2 O20 176.70(10)
O3 Mn3 O4 178.26(10)
O3 Mn3 N1 89.50(10)
O4 Mn3 N1 91.88(9)
O3 Mn3 N8 89.10(10)
O4 Mn3 N8 90.09(10)
N1 Mn3 N8 155.17(11)
O3 Mn3 O5 99.25(10)
O4 Mn3 O5 79.41(8)
N1 Mn3 O5 102.64(10)
N8 Mn3 O5 102.06(10)
O6 Mn4 O7 178.56(9)
O6 Mn4 N2 88.36(10)
O7 Mn4 N2 93.07(9)
O6 Mn4 N10 87.87(10)
O7 Mn4 N10 90.69(9)
N2 Mn4 N10 169.38(10)
O6 Mn4 O8 103.11(9)
O7 Mn4 O8 76.92(8)
N2 Mn4 O8 96.43(9)
N10 Mn4 O8 94.10(9)
O6 Mn4 O18 112.80(9)
O7 Mn4 O18 67.32(7)
N2 Mn4 O18 80.07(8)
N10 Mn4 O18 92.27(8)
O8 Mn4 O18 143.72(7)
O9 Mn5 O10 176.73(9)
O9 Mn5 N3 88.83(10)
O10 Mn5 N3 91.64(9)
O9 Mn5 N12 89.89(10)
O10 Mn5 N12 89.53(10)
N3 Mn5 N12 177.84(11)
O9 Mn5 O11 98.51(9)
O10 Mn5 O11 78.26(8)
N3 Mn5 O11 89.90(9)
N12 Mn5 O11 88.56(10)
O9 Mn5 O17 90.76(9)
O10 Mn5 O17 92.45(8)
N3 Mn5 O17 92.74(9)
N12 Mn5 O17 89.02(10)
O11 Mn5 O17 170.42(8)
O12 Mn6 O13 175.85(9)
O12 Mn6 N4 90.68(9)
O13 Mn6 N4 93.46(8)
O12 Mn6 O14 93.81(9)
O13 Mn6 O14 82.09(8)
N4 Mn6 O14 172.99(9)
O12 Mn6 N14 89.54(10)
O13 Mn6 N14 89.85(9)
N4 Mn6 N14 94.50(10)
O14 Mn6 N14 90.91(9)
O12 Mn6 O19 93.23(9)
O13 Mn6 O19 87.05(8)
N4 Mn6 O19 90.17(9)
O14 Mn6 O19 84.21(8)
N14 Mn6 O19 174.54(9)

loop_
_geom_bond_atom_site_label_1
_geom_bond_atom_site_label_2
_geom_bond_distance
C1 N1 1.307(4)
C1 O2 1.310(4)
C1 C2 1.473(4)
C2 C3 1.404(4)
C2 C7 1.411(4)
C3 C4 1.391(5)
C3 H3 0.9500
C4 C5 1.389(5)
C4 H4 0.9500
C5 C6 1.379(5)
C5 H5 0.9500
C6 C7 1.408(4)
C6 H6 0.9500
C7 O3 1.333(4)
C8 O5 1.284(4)
C8 N2 1.315(4)
C8 C9 1.476(4)
C10 C11 1.374(5)
C10 C9 1.391(4)
C10 H10 0.9500
C11 C12 1.379(5)
C11 H11 0.9500
C12 C13 1.387(5)
C12 H12 0.9500
C13 C14 1.396(4)
C13 H13 0.9500
C14 O6 1.340(4)
C14 C9 1.404(4)
C15 O8 1.288(4)
C15 N3 1.319(4)
C15 C16 1.482(4)
C16 C17 1.399(4)
C16 C21 1.403(5)
C17 C18 1.390(5)
C17 H17 0.9500
C18 C19 1.383(6)
C18 H18 0.9500
C19 C20 1.375(5)
C19 H19 0.9500
C20 C21 1.410(4)
C20 H20 0.9500
C21 O9 1.333(4)
C22 O11 1.275(4)
C22 N4 1.327(4)
C22 C23 1.488(4)
O21 C52 1.449(8)
O21 H21 0.8400
C52 H52A 0.9800
C52 H52B 0.9800
C52 H52C 0.9800
O24 C55 1.380(8)
O24 H24A 0.8400
C55 H55A 0.9800
C55 H55B 0.9800
C55 H55C 0.9800
O21B H21A 0.8480
O21B H21B 0.8507
O22B H22B 0.8389
O22B H22C 0.8434
C23 C28 1.394(4)
C23 C24 1.414(4)
C24 C25 1.391(5)
C24 H24 0.9500
O23B C54B 1.446(11)
O23B H23B 0.8400
C54B H54D 0.9800
C54B H54E 0.9800
C54B H54F 0.9800
O25B C56 1.424(11)
O25B H25A 0.8400
C56 H56A 0.9800
C56 H56B 0.9800
C56 H56C 0.9800
C54 O23 1.295(18)
C54 H54A 0.9800
C54 H54B 0.9800
C54 H54C 0.9800
O23 H23 0.8400
C25 C26 1.363(5)
C25 H25 0.9500
C26 C27 1.379(5)
C26 H26 0.9500
C27 C28 1.403(4)
C27 H27 0.9500
C28 O12 1.348(4)
C29 O14 1.304(3)
C29 N5 1.305(4)
C29 C30 1.476(4)
C30 C31 1.409(4)
C30 C35 1.411(4)
C31 C32 1.378(5)
C31 H31 0.9500
C32 C33 1.387(5)
C32 H32 0.9500
C33 C34 1.377(5)
C33 H33 0.9500
C34 C35 1.406(4)
C34 H34 0.9500
C35 O15 1.343(4)
N6 C36 1.347(11)
N6 C38 1.355(12)
N6 Mn2 2.227(3)
C36 N7 1.355(8)
C36 H36 0.9500
N7 C37 1.383(9)
N7 H7 0.8800
C37 C38 1.348(13)
C37 H37 0.9500
C38 H38 0.9500
C36B N7B 1.347(19)
C36B H36B 0.9500
N7B C37B 1.355(15)
N7B H7B 0.8800
C37B C38B 1.375(16)
C37B H37B 0.9500
C38B H38B 0.9500
C39 N8 1.324(4)
C39 N9 1.334(4)
C39 H39 0.9500
C40 C41 1.349(5)
C40 N9 1.363(5)
C40 H40 0.9500
C41 N8 1.373(4)
C41 H41 0.9500
C42 N11 1.329(4)
C42 N10 1.332(4)
C42 H42 0.9500
C43 N11 1.346(5)
C43 C44 1.354(5)
C43 H43 0.9500
C44 N10 1.376(4)
C44 H44 0.9500
C45 N12 1.311(4)
C45 N13 1.324(5)
C45 H45 0.9500
C46 C47 1.348(5)
C46 N13 1.348(6)
C46 H46 0.9500
C47 N12 1.370(5)
C47 H47 0.9500
C48 N14 1.318(4)
C48 N15 1.337(4)
C48 H48 0.9500
C49 C50 1.347(5)
C49 N15 1.377(5)
C49 H49 0.9500
C50 N14 1.367(4)
C50 H50 0.9500
C51 O20 1.429(5)
C51 H51A 0.9800
C51 H51B 0.9800
C51 H51C 0.9800
O22 C53 1.405(9)
O22 H22A 0.8400
C53 H53A 0.9800
C53 H53B 0.9800
C53 H53C 0.9800
C77 O19 1.238(4)
C77 O18 1.279(3)
C77 H77 0.9500
C79 O16 1.249(4)
C79 O17 1.254(4)
C79 H79 0.9500
N1 O1 1.410(3)
N1 Mn3 1.992(3)
N2 O4 1.402(3)
N2 Mn4 1.963(2)
N3 O7 1.393(3)
N3 Mn5 1.971(2)
N4 O10 1.415(3)
N4 Mn6 1.951(2)
N5 O13 1.414(3)
N5 Mn2 1.961(2)
N8 Mn3 2.040(3)
N9 H9 0.8800
N10 Mn4 2.012(2)
N11 H11A 0.8800
N12 Mn5 2.025(3)
N13 H13A 0.8800
N14 Mn6 2.252(3)
N15 H15 0.8800
O1 Mn2 1.894(2)
O1 Mn1 2.2476(19)
O2 Mn2 1.947(2)
O3 Mn3 1.841(2)
O4 Mn3 1.8837(19)
O4 Mn1 2.2387(19)
O5 Mn3 2.066(2)
O6 Mn4 1.859(2)
O7 Mn4 1.904(2)
O7 Mn1 2.250(2)
O8 Mn4 2.168(2)
O9 Mn5 1.862(2)
O10 Mn5 1.9407(19)
O10 Mn1 2.2647(19)
O11 Mn5 2.165(2)
O12 Mn6 1.862(2)
O13 Mn6 1.9150(19)
O13 Mn1 2.2276(19)
O14 Mn6 1.964(2)
O15 Mn2 1.858(2)
O16 Mn1 2.213(2)
O17 Mn5 2.238(2)
O18 Mn1 2.245(2)
O18 Mn4 2.492(2)
O19 Mn6 2.253(2)
O20 Mn2 2.285(2)
O20 H20A 0.847(19)

loop_
_geom_hbond_atom_site_label_D
_geom_hbond_atom_site_label_H
_geom_hbond_atom_site_label_A
_geom_hbond_site_symmetry_A
_geom_hbond_distance_DH
_geom_hbond_distance_HA
_geom_hbond_distance_DA
_geom_hbond_angle_DHA
C44 H44 O11 . 0.95 2.47 3.413(4) 173.4
C47 H47 N14 . 0.95 2.68 3.599(5) 162.1
C51 H51A O18 . 0.98 2.50 3.360(4) 146.7
N7 H7 O25B . 0.88 1.88 2.658(9) 146.8
N9 H9 O17 3_666 0.88 2.07 2.898(3) 156.0
N11 H11A O14 3_665 0.88 2.00 2.869(3) 168.3
N13 H13A O2 1_455 0.88 1.99 2.827(4) 159.3
N15 H15 O8 2_655 0.88 1.96 2.800(4) 158.8
N7B H7B O21 . 0.88 2.11 2.933(15) 155.0
O20 H20A O22 4_575 0.847(19) 1.85(2) 2.681(5) 168(5)
O20 H20A O22B 4_575 0.847(19) 1.96(4) 2.75(3) 155(4)
O22 H22A O24 . 0.84 1.97 2.746(7) 154.3
O24 H24A O21 . 0.84 2.03 2.808(6) 154.2
O25B H25A O23B . 0.84 1.91 2.601(9) 138.1
O22B H22C O21B 3_776 0.84 2.48 3.29(4) 160.4
O23 H23 O12 4_576 0.84 2.19 2.828(9) 132.8
O23B H23B O12 4_576 0.84 2.08 2.897(6) 164.5

loop_
_geom_torsion_atom_site_label_1
_geom_torsion_atom_site_label_2
_geom_torsion_atom_site_label_3
_geom_torsion_atom_site_label_4
_geom_torsion
N1 C1 C2 C3 -179.8(3)
O2 C1 C2 C3 0.5(4)
N1 C1 C2 C7 -0.8(5)
O2 C1 C2 C7 179.4(3)
C7 C2 C3 C4 1.8(5)
C1 C2 C3 C4 -179.2(3)
C2 C3 C4 C5 0.3(6)
C3 C4 C5 C6 -1.8(6)
C4 C5 C6 C7 1.2(6)
C5 C6 C7 O3 -178.0(3)
C5 C6 C7 C2 0.9(5)
C3 C2 C7 O3 176.4(3)
C1 C2 C7 O3 -2.5(5)
C3 C2 C7 C6 -2.4(5)
C1 C2 C7 C6 178.7(3)
C9 C10 C11 C12 -0.4(5)
C10 C11 C12 C13 -1.0(5)
C11 C12 C13 C14 1.4(5)
C12 C13 C14 O6 -179.9(3)
C12 C13 C14 C9 -0.3(5)
O8 C15 C16 C17 11.9(4)
N3 C15 C16 C17 -167.5(3)
O8 C15 C16 C21 -168.2(3)
N3 C15 C16 C21 12.4(4)
C21 C16 C17 C18 1.1(5)
C15 C16 C17 C18 -179.0(3)
C16 C17 C18 C19 1.0(5)
C17 C18 C19 C20 -1.0(5)
C18 C19 C20 C21 -1.1(5)
C17 C16 C21 O9 178.0(3)
C15 C16 C21 O9 -1.9(5)
C17 C16 C21 C20 -3.1(4)
C15 C16 C21 C20 176.9(3)
C19 C20 C21 O9 -177.9(3)
C19 C20 C21 C16 3.2(5)
O11 C22 C23 C28 166.5(3)
N4 C22 C23 C28 -14.0(4)
O11 C22 C23 C24 -9.8(4)
N4 C22 C23 C24 169.7(3)
C28 C23 C24 C25 0.4(5)
C22 C23 C24 C25 176.9(3)
C23 C24 C25 C26 -2.0(6)
C24 C25 C26 C27 1.7(6)
C25 C26 C27 C28 0.2(6)
C24 C23 C28 O12 -179.5(3)
C22 C23 C28 O12 4.4(5)
C24 C23 C28 C27 1.4(5)
C22 C23 C28 C27 -174.8(3)
C26 C27 C28 O12 179.1(3)
C26 C27 C28 C23 -1.7(5)
O14 C29 C30 C31 -7.8(4)
N5 C29 C30 C31 172.7(3)
O14 C29 C30 C35 168.7(3)
N5 C29 C30 C35 -10.8(4)
C35 C30 C31 C32 0.7(5)
C29 C30 C31 C32 177.3(3)
C30 C31 C32 C33 0.0(5)
C31 C32 C33 C34 -0.4(6)
C32 C33 C34 C35 0.1(5)
C33 C34 C35 O15 -177.2(3)
C33 C34 C35 C30 0.6(5)
C31 C30 C35 O15 176.6(3)
C29 C30 C35 O15 0.2(5)
C31 C30 C35 C34 -1.0(4)
C29 C30 C35 C34 -177.4(3)
C38 N6 C36 N7 2.9(19)
Mn2 N6 C36 N7 -175.3(5)
N6 C36 N7 C37 -0.5(11)
C36 N7 C37 C38 -2.2(18)
N7 C37 C38 N6 4(3)
C36 N6 C38 C37 -4(3)
Mn2 N6 C38 C37 173.7(9)
C36B N7B C37B C38B 1(4)
N9 C40 C41 N8 -0.5(6)
N11 C43 C44 N10 0.9(4)
N13 C46 C47 N12 0.4(6)
N15 C49 C50 N14 0.9(5)
O2 C1 N1 O1 -1.5(4)
C2 C1 N1 O1 178.8(2)
O2 C1 N1 Mn3 166.4(2)
C2 C1 N1 Mn3 -13.3(4)
O5 C8 N2 O4 2.9(4)
C9 C8 N2 O4 -175.4(2)
O5 C8 N2 Mn4 178.8(2)
C9 C8 N2 Mn4 0.5(4)
O8 C15 N3 O7 2.0(4)
C16 C15 N3 O7 -178.6(2)
O8 C15 N3 Mn5 175.40(19)
C16 C15 N3 Mn5 -5.2(4)
O11 C22 N4 O10 -0.5(4)
C23 C22 N4 O10 180.0(2)
O11 C22 N4 Mn6 176.1(2)
C23 C22 N4 Mn6 -3.4(4)
O14 C29 N5 O13 -5.1(4)
C30 C29 N5 O13 174.4(2)
O14 C29 N5 Mn2 -175.84(19)
C30 C29 N5 Mn2 3.7(4)
N9 C39 N8 C41 0.0(4)
N9 C39 N8 Mn3 180.0(2)
C40 C41 N8 C39 0.3(5)
C40 C41 N8 Mn3 -179.7(3)
N8 C39 N9 C40 -0.3(5)
C41 C40 N9 C39 0.5(5)
C11 C10 C9 C14 1.5(5)
C11 C10 C9 C8 -177.9(3)
O6 C14 C9 C10 178.5(3)
C13 C14 C9 C10 -1.1(4)
O6 C14 C9 C8 -2.2(5)
C13 C14 C9 C8 178.2(3)
O5 C8 C9 C10 -2.0(4)
N2 C8 C9 C10 176.4(3)
O5 C8 C9 C14 178.7(3)
N2 C8 C9 C14 -2.9(4)
N11 C42 N10 C44 -0.7(4)
N11 C42 N10 Mn4 -177.3(2)
C43 C44 N10 C42 -0.1(4)
C43 C44 N10 Mn4 176.4(2)
N10 C42 N11 C43 1.3(4)
C44 C43 N11 C42 -1.4(4)
N13 C45 N12 C47 -0.7(5)
N13 C45 N12 Mn5 -171.7(3)
C46 C47 N12 C45 0.1(6)
C46 C47 N12 Mn5 171.4(3)
N12 C45 N13 C46 0.9(5)
C47 C46 N13 C45 -0.8(6)
N15 C48 N14 C50 -0.3(4)
N15 C48 N14 Mn6 173.6(2)
C49 C50 N14 C48 -0.4(5)
C49 C50 N14 Mn6 -173.7(3)
N14 C48 N15 C49 0.8(4)
C50 C49 N15 C48 -1.0(5)
C1 N1 O1 Mn2 -0.3(3)
Mn3 N1 O1 Mn2 -169.55(11)
C1 N1 O1 Mn1 -178.42(18)
Mn3 N1 O1 Mn1 12.4(3)
N1 C1 O2 Mn2 2.5(3)
C2 C1 O2 Mn2 -177.8(2)
C6 C7 O3 Mn3 -159.5(2)
C2 C7 O3 Mn3 21.7(5)
C8 N2 O4 Mn3 -9.4(3)
Mn4 N2 O4 Mn3 173.86(10)
C8 N2 O4 Mn1 134.77(19)
Mn4 N2 O4 Mn1 -41.9(2)
N2 C8 O5 Mn3 4.1(3)
C9 C8 O5 Mn3 -177.5(2)
C13 C14 O6 Mn4 -169.7(2)
C9 C14 O6 Mn4 10.7(4)
C15 N3 O7 Mn4 -2.3(3)
Mn5 N3 O7 Mn4 -177.05(10)
C15 N3 O7 Mn1 -133.94(19)
Mn5 N3 O7 Mn1 51.33(19)
N3 C15 O8 Mn4 -0.9(3)
C16 C15 O8 Mn4 179.8(2)
C16 C21 O9 Mn5 -17.3(4)
C20 C21 O9 Mn5 163.9(2)
C22 N4 O10 Mn5 -3.3(3)
Mn6 N4 O10 Mn5 179.56(10)
C22 N4 O10 Mn1 124.3(2)
Mn6 N4 O10 Mn1 -52.82(17)
N4 C22 O11 Mn5 3.6(3)
C23 C22 O11 Mn5 -176.9(2)
C23 C28 O12 Mn6 23.3(4)
C27 C28 O12 Mn6 -157.5(2)
C29 N5 O13 Mn6 10.7(3)
Mn2 N5 O13 Mn6 -177.26(10)
C29 N5 O13 Mn1 144.84(19)
Mn2 N5 O13 Mn1 -43.1(2)
N5 C29 O14 Mn6 -2.9(3)
C30 C29 O14 Mn6 177.6(2)
C34 C35 O15 Mn2 -164.4(2)
C30 C35 O15 Mn2 18.0(4)
O17 C79 O16 Mn1 -10.1(6)
O16 C79 O17 Mn5 -3.2(5)
O19 C77 O18 Mn1 7.2(5)
O19 C77 O18 Mn4 123.5(3)
O18 C77 O19 Mn6 -1.8(5)
C35 O15 Mn2 O2 161.5(3)
C35 O15 Mn2 N5 -19.2(3)
C35 O15 Mn2 N6 -109.5(3)
C35 O15 Mn2 O20 73.5(3)
N1 O1 Mn2 O2 1.25(17)
Mn1 O1 Mn2 O2 179.29(13)
N1 O1 Mn2 N5 -177.28(18)
Mn1 O1 Mn2 N5 0.76(13)
N1 O1 Mn2 N6 -87.06(18)
Mn1 O1 Mn2 N6 90.98(13)
N1 O1 Mn2 O20 89.89(17)
Mn1 O1 Mn2 O20 -92.07(13)
C7 O3 Mn3 N1 -26.1(3)
C7 O3 Mn3 N8 178.7(3)
C7 O3 Mn3 O5 76.6(3)
N2 O4 Mn3 N1 111.33(18)
Mn1 O4 Mn3 N1 -30.76(12)
N2 O4 Mn3 N8 -93.42(18)
Mn1 O4 Mn3 N8 124.48(12)
N2 O4 Mn3 O5 8.83(17)
Mn1 O4 Mn3 O5 -133.26(12)
C14 O6 Mn4 N2 -10.1(3)
C14 O6 Mn4 N10 160.0(3)
C14 O6 Mn4 O8 -106.3(3)
C14 O6 Mn4 O18 68.5(3)
C21 O9 Mn5 N3 18.6(3)
C21 O9 Mn5 N12 -163.1(3)
C21 O9 Mn5 O11 108.3(3)
C21 O9 Mn5 O17 -74.1(3)
C28 O12 Mn6 N4 -30.0(3)
C28 O12 Mn6 O14 144.6(2)
C28 O12 Mn6 N14 -124.5(3)
C28 O12 Mn6 O19 60.2(2)
